data_2204330
loop_
_publ_author_name
'Liu, Ji-Wei'
'Gao, Shan'
'Huo, Li-Hua'
'Zhao, Hui'
'Zhao, Jing-Gui'

_publ_section_title <i>catena</i>-Poly[tetraaquazinc(II)-\m-benzene-1,4-dioxyacetato-\k^2^<i>O</i>:<i>O</i>']
_journal_issue 10
_journal_name_full 'Acta Crystallographica Section E'
_journal_page_first m1408
_journal_page_last m1410
_journal_paper_doi 10.1107/S1600536804022007
_journal_volume 60
_journal_year 2004
_chemical_formula_iupac '[Zn (C10 H8 O6) (H2 O)4]'
_chemical_formula_moiety 'C10 H16 O10 Zn'
_chemical_formula_sum 'C10 H16 O10 Zn'
_chemical_formula_weight 361.62
_chemical_name_systematic
;
 catena-Poly[tetraaquazinc(II)-\m-benzene-1,4-dioxyacetato-\k^2^O,O']
;
_space_group_IT_number 2
_symmetry_cell_setting triclinic
_symmetry_space_group_name_Hall '-P 1'
_symmetry_space_group_name_H-M 'P -1'
_atom_sites_solution_hydrogens geom
_atom_sites_solution_primary direct
_atom_sites_solution_secondary difmap
_cell_angle_alpha 92.21(3)
_cell_angle_beta 95.08(3)
_cell_angle_gamma 96.86(3)
_cell_formula_units_Z 1
_cell_length_a 4.9243(10)
_cell_length_b 5.7865(12)
_cell_length_c 11.843(2)
_cell_measurement_reflns_used 3048
_cell_measurement_temperature 293(2)
_cell_measurement_theta_max 27.43
_cell_measurement_theta_min 3.87
_cell_volume 333.32(12)
_computing_cell_refinement RAPID-AUTO
_computing_data_collection 'RAPID-AUTO (Rigaku Corporation, 1998)'
_computing_data_reduction 'CrystalStructure (Rigaku/MSC & Rigaku Corporation, 2002)'
_computing_molecular_graphics SHELXL97
_computing_structure_refinement 'ORTEPIII (Burnett & Johnson, 1996)'
_computing_structure_solution 'SHELXS97 (Sheldrick, 1997)'
_diffrn_ambient_temperature 293(2)
_diffrn_detector_area_resol_mean 10
_diffrn_measured_fraction_theta_full 0.995
_diffrn_measured_fraction_theta_max 0.995
_diffrn_measurement_device_type 'Rigaku R-AXIS RAPID'
_diffrn_measurement_method '\w scan'
_diffrn_radiation_monochromator graphite
_diffrn_radiation_source 'fine-focus sealed tube'
_diffrn_radiation_type MoK\a
_diffrn_radiation_wavelength 0.71073
_diffrn_reflns_av_R_equivalents 0.0274
_diffrn_reflns_av_sigmaI/netI 0.0249
_diffrn_reflns_limit_h_max 5
_diffrn_reflns_limit_h_min -6
_diffrn_reflns_limit_k_max 7
_diffrn_reflns_limit_k_min -7
_diffrn_reflns_limit_l_max 15
_diffrn_reflns_limit_l_min -15
_diffrn_reflns_number 3198
_diffrn_reflns_theta_full 27.48
_diffrn_reflns_theta_max 27.48
_diffrn_reflns_theta_min 3.46
_diffrn_standards_decay_% 0
_diffrn_standards_interval_count 0
_diffrn_standards_interval_time 0
_diffrn_standards_number 0
_exptl_absorpt_coefficient_mu 1.893
_exptl_absorpt_correction_T_max 0.712
_exptl_absorpt_correction_T_min 0.522
_exptl_absorpt_correction_type multi-scan
_exptl_absorpt_process_details '(ABSCOR; Higashi, 1995)'
_exptl_crystal_colour Colorless
_exptl_crystal_density_diffrn 1.801
_exptl_crystal_density_method 'not measured'
_exptl_crystal_description Prism
_exptl_crystal_F_000 186
_exptl_crystal_size_max 0.38
_exptl_crystal_size_mid 0.26
_exptl_crystal_size_min 0.18
_refine_diff_density_max 0.759
_refine_diff_density_min -0.301
_refine_ls_extinction_method none
_refine_ls_goodness_of_fit_ref 1.018
_refine_ls_hydrogen_treatment mixed
_refine_ls_matrix_type full
_refine_ls_number_parameters 109
_refine_ls_number_reflns 1531
_refine_ls_number_restraints 6
_refine_ls_restrained_S_all 1.017
_refine_ls_R_factor_all 0.035
_refine_ls_R_factor_gt 0.034
_refine_ls_shift/su_max 0.00
_refine_ls_shift/su_mean 0.00
_refine_ls_structure_factor_coef Fsqd
_refine_ls_weighting_details 'calc w=1/[\s^2^(Fo^2^)+(0.0685P)^2^+0.0789P] where P=(Fo^2^+2Fc^2^)/3'
_refine_ls_weighting_scheme calc
_refine_ls_wR_factor_gt 0.090
_refine_ls_wR_factor_ref 0.090
_reflns_number_gt 1475
_reflns_number_total 1531
_reflns_threshold_expression I>2\s(I)
_cod_data_source_file dn6159.cif
_cod_data_source_block I
_cod_depositor_comments
;
The following automatic conversions were performed:
'_symmetry_cell_setting' value 'Triclinic' changed to 'triclinic'
according to '/home/saulius/struct/CIF-dictionaries/cif_core.dic'
dictionary named 'cif_core.dic' version 2.4.1 from
2010-06-29.

'_exptl_absorpt_correction_type' value 'Multi-scan' changed
to 'multi-scan' according to
'/home/saulius/struct/CIF-dictionaries/cif_core.dic' dictionary named
'cif_core.dic' version 2.4.1 from 2010-06-29.

Automatic conversion script
Id: cif_fix_enum 1527 2010-12-29 10:47:43Z saulius 

The following automatic conversions were performed:

'_symmetry_cell_setting' value 'Triclinic' changed to 'triclinic'
according to /home/saulius/struct/CIF-dictionaries/cif_core.dic
dictionary named 'cif_core.dic' version 2.4.1 from
2010-06-29.

'_exptl_absorpt_correction_type' value 'Multi-scan'
changed to 'multi-scan' according to
/home/saulius/struct/CIF-dictionaries/cif_core.dic dictionary named
'cif_core.dic' version 2.4.1 from 2010-06-29.

Automatic conversion script
Id: cif_fix_values 1715 2011-07-08 13:25:40Z adriana 
;
_cod_database_code 2204330
_cod_database_fobs_code 2204330

loop_
_symmetry_equiv_pos_as_xyz
'x, y, z'
'-x, -y, -z'

loop_
_atom_site_label
_atom_site_fract_x
_atom_site_fract_y
_atom_site_fract_z
_atom_site_U_iso_or_equiv
_atom_site_adp_type
_atom_site_calc_flag
_atom_site_refinement_flags
_atom_site_occupancy
_atom_site_type_symbol
Zn1 0.5000 0.5000 0.5000 0.02740(10) Uani d S 1 Zn
O1 0.2503(3) 0.5996(3) 0.36260(10) 0.0335(3) Uani d . 1 O
O2 0.5190(3) 0.8944(3) 0.29630(10) 0.0330(3) Uani d . 1 O
O3 -0.0975(3) 0.5601(3) 0.18130(10) 0.0330(3) Uani d . 1 O
O1W 0.2340(3) 0.1991(3) 0.50130(10) 0.0337(3) Uani d D 1 O
O2W 0.2609(3) 0.6764(3) 0.61110(10) 0.0320(3) Uani d D 1 O
C1 0.3072(4) 0.7494(3) 0.2916(2) 0.0259(4) Uani d . 1 C
C2 0.0998(4) 0.7619(4) 0.1888(2) 0.0290(4) Uani d . 1 C
C3 -0.2928(4) 0.5388(4) 0.0896(2) 0.0284(4) Uani d . 1 C
C4 -0.4777(4) 0.3362(4) 0.0815(2) 0.0329(4) Uani d . 1 C
C5 -0.6846(4) 0.2972(4) -0.0074(2) 0.0332(4) Uani d . 1 C
H1W1 0.261(5) 0.154(6) 0.5680(10) 0.051 Uiso d D 1 H
H1W2 0.069(3) 0.221(6) 0.487(2) 0.051 Uiso d D 1 H
H2W1 0.164(5) 0.591(4) 0.652(2) 0.048 Uiso d D 1 H
H2W2 0.352(5) 0.790(3) 0.648(2) 0.048 Uiso d D 1 H
H2A 0.0088 0.9006 0.1966 0.035 Uiso calc R 1 H
H2B 0.1938 0.7704 0.1202 0.035 Uiso calc R 1 H
H4 -0.4629 0.2257 0.1360 0.040 Uiso calc R 1 H
H5 -0.8079 0.1615 -0.0119 0.040 Uiso calc R 1 H

loop_
_atom_site_aniso_label
_atom_site_aniso_U_11
_atom_site_aniso_U_22
_atom_site_aniso_U_33
_atom_site_aniso_U_12
_atom_site_aniso_U_13
_atom_site_aniso_U_23
Zn1 0.0221(2) 0.0296(2) 0.0285(2) -0.00210(10) -0.00300(10) 0.00560(10)
O1 0.0238(7) 0.0415(8) 0.0320(7) -0.0046(6) -0.0061(6) 0.0096(6)
O2 0.0288(7) 0.0350(8) 0.0316(8) -0.0063(6) -0.0036(6) 0.0029(6)
O3 0.0276(7) 0.0392(8) 0.0285(7) -0.0056(6) -0.0087(6) 0.0091(6)
O1W 0.0254(7) 0.0331(8) 0.0400(8) -0.0025(6) -0.0057(6) 0.0069(6)
O2W 0.0288(7) 0.0328(8) 0.0326(8) -0.0037(6) 0.0025(6) 0.0022(6)
C1 0.0228(9) 0.0304(9) 0.0238(8) 0.0026(7) -0.0011(7) 0.0013(7)
C2 0.0246(9) 0.0350(10) 0.0252(9) -0.0018(7) -0.0038(7) 0.0062(7)
C3 0.0223(9) 0.0370(10) 0.0246(9) 0.0001(7) -0.0032(7) 0.0028(8)
C4 0.0300(10) 0.0370(10) 0.0291(9) -0.0026(8) -0.0056(8) 0.0093(8)
C5 0.0278(9) 0.0370(10) 0.0310(10) -0.0052(8) -0.0048(8) 0.0078(8)

loop_
_atom_type_symbol
_atom_type_description
_atom_type_scat_dispersion_real
_atom_type_scat_dispersion_imag
_atom_type_scat_source
C C 0.0033 0.0016 'International Tables Vol C Tables 4.2.6.8 and 6.1.1.4'
H H 0.0000 0.0000 'International Tables Vol C Tables 4.2.6.8 and 6.1.1.4'
O O 0.0106 0.0060 'International Tables Vol C Tables 4.2.6.8 and 6.1.1.4'
Zn Zn 0.2839 1.4301 'International Tables Vol C Tables 4.2.6.8 and 6.1.1.4'

loop_
_geom_angle_atom_site_label_1
_geom_angle_atom_site_label_2
_geom_angle_atom_site_label_3
_geom_angle_site_symmetry_1
_geom_angle_site_symmetry_3
_geom_angle
_geom_angle_publ_flag
O1 Zn1 O1 2_666 . 180.0 yes
O1 Zn1 O2W 2_666 . 91.72(6) yes
O1 Zn1 O2W . . 88.28(6) yes
O1W Zn1 O1 . . 88.40(7) yes
O1W Zn1 O1 2_666 . 91.60(7) yes
O1W Zn1 O1W 2_666 . 180.0 yes
O1W Zn1 O2W . . 90.75(7) yes
O1W Zn1 O2W 2_666 . 89.25(7) yes
O2W Zn1 O2W . 2_666 180.00(6) yes
O1 Zn1 O2W 2_666 2_666 88.28(6) no
O1 Zn1 O2W . 2_666 91.72(6) no
O1W Zn1 O1 2_666 2_666 88.40(7) no
O1W Zn1 O1 . 2_666 91.60(7) no
O1W Zn1 O2W 2_666 2_666 90.75(7) no
O1W Zn1 O2W . 2_666 89.25(7) no
Zn1 O1W H1W1 . . 104(2) no
Zn1 O1W H1W2 . . 112(2) no
Zn1 O2W H2W1 . . 116(2) no
Zn1 O2W H2W2 . . 113(2) no
O1 C1 C2 . . 118.0(2) no
O2 C1 O1 . . 126.6(2) no
O2 C1 C2 . . 115.4(2) no
O3 C2 C1 . . 109.2(2) no
O3 C2 H2A . . 109.8 no
O3 C2 H2B . . 109.8 no
O3 C3 C4 . . 115.7(2) no
O3 C3 C5 . 2_465 124.9(2) no
C1 O1 Zn1 . . 129.00(10) no
C1 C2 H2A . . 109.8 no
C1 C2 H2B . . 109.8 no
C3 O3 C2 . . 116.6(2) no
C3 C4 H4 . . 119.7 no
C3 C5 H5 2_465 . 120.0 no
C4 C3 C5 . 2_465 119.4(2) no
C4 C5 C3 . 2_465 120.0(2) no
C4 C5 H5 . . 120.0 no
C5 C4 C3 . . 120.6(2) no
C5 C4 H4 . . 119.7 no
H1W1 O1W H1W2 . . 111(2) no
H2W1 O2W H2W2 . . 112(2) no
H2A C2 H2B . . 108.3 no

loop_
_geom_bond_atom_site_label_1
_geom_bond_atom_site_label_2
_geom_bond_site_symmetry_2
_geom_bond_distance
_geom_bond_publ_flag
Zn1 O1 . 2.093(2) yes
Zn1 O1W . 2.051(2) yes
Zn1 O2W . 2.148(2) yes
O1 C1 . 1.256(3) yes
O2 C1 . 1.254(3) yes
Zn1 O1 2_666 2.0926(16) no
Zn1 O1W 2_666 2.0513(17) no
Zn1 O2W 2_666 2.1483(16) no
O3 C3 . 1.377(2) no
O3 C2 . 1.421(3) no
O1W H1W1 . 0.85(2) no
O1W H1W2 . 0.84(2) no
O2W H2W1 . 0.84(2) no
O2W H2W2 . 0.84(2) no
C1 C2 . 1.528(3) no
C2 H2A . 0.9700 no
C2 H2B . 0.9700 no
C3 C4 . 1.391(3) no
C3 C5 2_465 1.392(3) no
C4 C5 . 1.390(3) no
C4 H4 . 0.9300 no
C5 C3 2_465 1.392(3) no
C5 H5 . 0.9300 no

loop_
_geom_hbond_atom_site_label_D
_geom_hbond_atom_site_label_H
_geom_hbond_atom_site_label_A
_geom_hbond_site_symmetry_A
_geom_hbond_distance_DH
_geom_hbond_distance_HA
_geom_hbond_distance_DA
_geom_hbond_angle_DHA
_geom_hbond_publ_flag
O1W H1W1 O2 2_666 0.85(2) 1.91(2) 2.694(2) 154(3) yes
O1W H1W2 O2W 2_566 0.84(2) 2.07(2) 2.855(2) 155(2) yes
O2W H2W1 O1 2_566 0.84(2) 2.19(2) 2.864(2) 137(2) yes
O2W H2W1 O3 2_566 0.84(2) 2.23(2) 2.985(2) 150(2) yes
O2W H2W2 O2 2_676 0.84(2) 1.93(2) 2.735(2) 162(3) yes

loop_
_geom_torsion_atom_site_label_1
_geom_torsion_atom_site_label_2
_geom_torsion_atom_site_label_3
_geom_torsion_atom_site_label_4
_geom_torsion_site_symmetry_1
_geom_torsion_site_symmetry_4
_geom_torsion
_geom_torsion_publ_flag
Zn1 O1 C1 O2 . . -9.7(3) no
Zn1 O1 C1 C2 . . 170.90(10) no
O1 C1 C2 O3 . . -12.9(3) no
O2 C1 C2 O3 . . 167.7(2) no
O3 C3 C4 C5 . . 179.6(2) no
O1W Zn1 O1 C1 2_666 . 18.7(2) no
O1W Zn1 O1 C1 . . -161.3(2) no
O2W Zn1 O1 C1 . . 107.9(2) no
O2W Zn1 O1 C1 2_666 . -72.1(2) no
C2 O3 C3 C4 . . 177.7(2) no
C2 O3 C3 C5 . 2_465 -2.4(3) no
C3 O3 C2 C1 . . -177.0(2) no
C3 C4 C5 C3 . 2_465 0.3(4) no
C5 C3 C4 C5 2_465 . -0.3(4) no
